data_2200288
loop_
_publ_author_name
'Garc\'ia-Granda, Santiago'
'P\'erez-Priede, M\'onica'
'Vandermaelen, Juan Francisco'
'Cabeza, Javier A.'

_publ_section_title
;(<i>tert</i>-Butyl
 isocyanide)tetracarbonyl[<i>N</i>-(1,2,3,4-tetraphenylbutadienyl)benzophenone
 imine]diruthenium(I)
;
_journal_issue 5
_journal_name_full 'Acta Crystallographica Section E'
_journal_page_first m174
_journal_page_last m175
_journal_paper_doi 10.1107/S1600536801005207
_journal_volume 57
_journal_year 2001
_chemical_formula_iupac '[Ru2 (C5 H9 N1) (C41 H29 N1) (C O)4]'
_chemical_formula_moiety 'C50 H38 N2 O4 Ru2'
_chemical_formula_sum 'C50 H38 N2 O4 Ru2'
_chemical_formula_weight 932.96
_chemical_name_systematic
;
?
;
_space_group_IT_number 14
_symmetry_cell_setting monoclinic
_symmetry_space_group_name_Hall '-P 2ybc'
_symmetry_space_group_name_H-M 'P 1 21/c 1'
_cell_angle_alpha 90.00
_cell_angle_beta 96.53(13)
_cell_angle_gamma 90.00
_cell_formula_units_Z 4
_cell_length_a 20.212(10)
_cell_length_b 11.111(8)
_cell_length_c 19.362(14)
_cell_measurement_reflns_used 25
_cell_measurement_temperature 293(2)
_cell_measurement_theta_max 15
_cell_measurement_theta_min 10
_cell_volume 4320(5)
_computing_cell_refinement 'CRYSDA (Beurskens et al., 1992)'
_computing_data_collection 'CAD-4 EXPRESS (Enraf-Nonius, 1994)'
_computing_data_reduction 'REFLEX (Garc\'ia-Granda et al., 1999)'
_computing_molecular_graphics 'PLATON (Spek, 1982)'
_computing_publication_material SHELXL97
_computing_structure_refinement 'SHELXL97 (Sheldrick, 1997b)'
_computing_structure_solution 'DIRDIF (Beurskens et al., 1992)'
_diffrn_ambient_temperature 293(2)
_diffrn_measured_fraction_theta_full .941
_diffrn_measured_fraction_theta_max .941
_diffrn_measurement_device_type 'Nonius CAD-4'
_diffrn_measurement_method \w-2\q
_diffrn_radiation_monochromator graphite
_diffrn_radiation_source 'fine-focus sealed tube'
_diffrn_radiation_type MoK\a
_diffrn_radiation_wavelength .71073
_diffrn_reflns_av_R_equivalents .072
_diffrn_reflns_av_sigmaI/netI .133
_diffrn_reflns_limit_h_max 23
_diffrn_reflns_limit_h_min -23
_diffrn_reflns_limit_k_max 13
_diffrn_reflns_limit_k_min 0
_diffrn_reflns_limit_l_max 22
_diffrn_reflns_limit_l_min 0
_diffrn_reflns_number 7792
_diffrn_reflns_theta_full 25.00
_diffrn_reflns_theta_max 25.00
_diffrn_reflns_theta_min 1.01
_diffrn_standards_decay_% 7.30
_diffrn_standards_interval_count 200
_diffrn_standards_interval_time 60
_diffrn_standards_number 3
_exptl_absorpt_coefficient_mu .745
_exptl_absorpt_correction_T_max .880
_exptl_absorpt_correction_T_min .840
_exptl_absorpt_correction_type empirical
_exptl_absorpt_process_details '(SHELXA; Sheldrick, 1997a)'
_exptl_crystal_colour Red
_exptl_crystal_density_diffrn 1.434
_exptl_crystal_density_method 'not measured'
_exptl_crystal_description Prismatic
_exptl_crystal_F_000 1888
_exptl_crystal_size_max .23
_exptl_crystal_size_mid .20
_exptl_crystal_size_min .16
_refine_diff_density_max .71
_refine_diff_density_min -.87
_refine_ls_extinction_method none
_refine_ls_goodness_of_fit_ref 1.02
_refine_ls_hydrogen_treatment constr
_refine_ls_matrix_type full
_refine_ls_number_parameters 570
_refine_ls_number_reflns 7562
_refine_ls_number_restraints 0
_refine_ls_restrained_S_all 1.02
_refine_ls_R_factor_all .159
_refine_ls_R_factor_gt .048
_refine_ls_shift/su_max <0.001
_refine_ls_shift/su_mean <0.001
_refine_ls_structure_factor_coef Fsqd
_refine_ls_weighting_details 'w = 1/[\s^2^(Fo^2^)+(0.0676P)^2^] where P = (Fo^2^+2Fc^2^)/3'
_refine_ls_weighting_scheme calc
_refine_ls_wR_factor_ref .142
_reflns_number_gt 3795
_reflns_number_total 7562
_reflns_threshold_expression I>2\s(I)
_cod_data_source_file ci6017.cif
_cod_data_source_block I
_cod_depositor_comments
;
The following automatic conversions were performed:
'_symmetry_cell_setting' value 'Monoclinic' changed to 'monoclinic'
according to '/home/saulius/struct/CIF-dictionaries/cif_core.dic'
dictionary named 'cif_core.dic' version 2.4.1 from 2010-06-29.

Automatic conversion script
Id: cif_fix_enum 1527 2010-12-29 10:47:43Z saulius 

The following automatic conversions were performed:

'_symmetry_cell_setting' value 'Monoclinic' changed to 'monoclinic'
according to /home/saulius/struct/CIF-dictionaries/cif_core.dic
dictionary named 'cif_core.dic' version 2.4.1 from 2010-06-29.

Automatic conversion script
Id: cif_fix_values 1715 2011-07-08 13:25:40Z adriana 
;
_cod_original_sg_symbol_H-M 'P 21/c'
_cod_database_code 2200288
_cod_database_fobs_code 2200288

loop_
_symmetry_equiv_pos_as_xyz
'x, y, z'
'-x, y+1/2, -z+1/2'
'-x, -y, -z'
'x, -y-1/2, z-1/2'

loop_
_atom_site_label
_atom_site_fract_x
_atom_site_fract_y
_atom_site_fract_z
_atom_site_U_iso_or_equiv
_atom_site_adp_type
_atom_site_calc_flag
_atom_site_refinement_flags
_atom_site_occupancy
_atom_site_disorder_assembly
_atom_site_disorder_group
_atom_site_type_symbol
Ru1 .22267(3) .05858(6) .27511(3) .03526(17) Uani d . 1 . . Ru
Ru2 .33368(3) -.01327(6) .35913(3) .03964(19) Uani d . 1 . . Ru
O2 .3416(3) -.0041(6) .1996(3) .0695(17) Uani d . 1 . . O
O3 .2298(4) .3233(6) .2416(3) .085(2) Uani d . 1 . . O
O4 .1457(4) .0399(7) .1321(3) .096(2) Uani d . 1 . . O
O1 .4211(3) .2048(7) .3801(4) .092(2) Uani d . 1 . . O
N2 .2682(2) -.1537(5) .3591(3) .0353(14) Uani d . 1 . . N
N1 .4525(4) -.1807(8) .3304(4) .075(2) Uani d . 1 . . N
C1 .3879(4) .1230(8) .3714(4) .053(2) Uani d . 1 . . C
C2 .3150(3) .0110(7) .2496(4) .0464(19) Uani d . 1 . . C
C3 .2267(4) .2229(9) .2552(4) .050(2) Uani d . 1 . . C
C4 .1770(4) .0423(7) .1849(4) .053(2) Uani d . 1 . . C
C5 .4107(4) -.1170(9) .3383(4) .059(2) Uani d . 1 . . C
C6 .5042(6) -.2732(12) .3301(7) .104(4) Uani d . 1 . . C
C7 .5658(7) -.2068(15) .3068(8) .174(7) Uani d . 1 . . C
H7A .5560 -.1811 .2594 .22(3) Uiso calc R 1 . . H
H7B .6033 -.2604 .3106 .22(3) Uiso calc R 1 . . H
H7C .5761 -.1379 .3360 .22(3) Uiso calc R 1 . . H
C8 .5211(8) -.3153(15) .4021(8) .186(8) Uani d . 1 . . C
H8A .4879 -.3713 .4137 .22(3) Uiso calc R 1 . . H
H8B .5226 -.2479 .4333 .22(3) Uiso calc R 1 . . H
H8C .5637 -.3543 .4064 .22(3) Uiso calc R 1 . . H
C9 .4812(6) -.3671(13) .2798(8) .167(8) Uani d . 1 . . C
H9A .5145 -.4288 .2802 .22(3) Uiso calc R 1 . . H
H9B .4735 -.3325 .2341 .22(3) Uiso calc R 1 . . H
H9C .4406 -.4015 .2921 .22(3) Uiso calc R 1 . . H
C10 .2699(4) -.2187(7) .4149(4) .0422(19) Uani d . 1 . . C
C11 .3241(4) -.1902(7) .4692(4) .0456(19) Uani d . 1 . . C
C12 .3601(3) -.0866(8) .4570(4) .045(2) Uani d . 1 . . C
C13 .4091(4) -.0501(9) .5100(4) .059(2) Uani d . 1 . . C
H13 .435(3) .015(7) .498(4) .048(4) Uiso d . 1 . . H
C14 .4234(5) -.1188(11) .5698(5) .074(3) Uani d . 1 . . C
H14 .452(3) -.077(6) .609(4) .048(4) Uiso d . 1 . . H
C15 .3891(5) -.2210(10) .5787(5) .082(3) Uani d . 1 . . C
H15 .3996 -.2663 .6189 .048(4) Uiso calc R 1 . . H
C16 .3388(4) -.2596(8) .5293(4) .059(2) Uani d . 1 . . C
H16 .3153 -.3298 .5359 .048(4) Uiso calc R 1 . . H
C17 .2494(3) .0714(6) .3914(3) .0322(16) Uani d . 1 . . C
C24 .1817(3) .0312(6) .3808(3) .0330(17) Uani d . 1 . . C
C31 .1603(3) -.0632(6) .3312(3) .0296(15) Uani d . 1 . . C
C38 .2100(3) -.1398(6) .3081(3) .0339(16) Uani d . 1 . . C
C39 .2026(3) -.2297(6) .2506(3) .0360(17) Uani d . 1 . . C
C45 .2154(4) -.3036(7) .4293(4) .0411(18) Uani d . 1 . . C
C34 -.0225(4) -.0318(10) .2617(5) .062(3) Uani d . 1 . . C
H34 -.048(3) .034(6) .237(3) .048(4) Uiso d . 1 . . H
C32 .0872(3) -.0860(6) .3142(3) .0348(17) Uani d . 1 . . C
C33 .0453(3) -.0076(7) .2745(4) .048(2) Uani d . 1 . . C
H33 .0626 .0615 .2562 .048(4) Uiso calc R 1 . . H
C25 .1287(3) .0935(6) .4145(3) .0331(17) Uani d . 1 . . C
C28 .0310(4) .2045(9) .4801(5) .061(3) Uani d . 1 . . C
H28 -.002(3) .238(6) .507(3) .048(4) Uiso d . 1 . . H
C30 .1091(3) .0460(7) .4754(4) .049(2) Uani d . 1 . . C
H30 .1289 -.0242 .4939 .048(4) Uiso calc R 1 . . H
C47 .1358(5) -.3617(8) .5058(4) .061(2) Uani d . 1 . . C
H47 .107(3) -.349(6) .549(3) .048(4) Uiso d . 1 . . H
C23 .2631(4) .1501(9) .5115(4) .062(3) Uani d . 1 . . C
H23 .2537 .0725 .5255 .048(4) Uiso calc R 1 . . H
C19 .2786(4) .2882(8) .4244(5) .059(2) Uani d . 1 . . C
H19 .2797 .3075 .3778 .048(4) Uiso calc R 1 . . H
C44 .2605(4) -.2966(9) .2398(4) .052(2) Uani d . 1 . . C
H44 .293(3) -.293(7) .262(4) .048(4) Uiso d . 1 . . H
C49 .1476(5) -.4759(8) .4047(5) .062(3) Uani d . 1 . . C
H49 .145(3) -.541(7) .377(4) .048(4) Uiso d . 1 . . H
C37 .0601(4) -.1872(7) .3415(4) .0451(19) Uani d . 1 . . C
H37 .0872 -.2410 .3683 .048(4) Uiso calc R 1 . . H
C41 .1418(4) -.3447(7) .1594(4) .051(2) Uani d . 1 . . C
H41 .1018 -.3602 .1323 .048(4) Uiso calc R 1 . . H
C36 -.0082(4) -.2080(9) .3284(4) .060(2) Uani d . 1 . . C
H36 -.0267 -.2756 .3471 .048(4) Uiso calc R 1 . . H
C40 .1462(4) -.2553(8) .2084(4) .050(2) Uani d . 1 . . C
H40 .115(3) -.215(7) .209(4) .048(4) Uiso d . 1 . . H
C29 .0609(4) .1014(9) .5085(4) .063(2) Uani d . 1 . . C
H29 .0485 .0699 .5496 .048(4) Uiso calc R 1 . . H
C48 .1177(5) -.4568(9) .4628(5) .069(3) Uani d . 1 . . C
H48 .080(3) -.498(7) .477(3) .048(4) Uiso d . 1 . . H
C22 .2767(4) .2379(12) .5612(5) .083(4) Uani d . 1 . . C
H22 .2762 .2194 .6080 .048(4) Uiso calc R 1 . . H
C27 .0470(4) .2507(8) .4206(5) .053(2) Uani d . 1 . . C
H27 .021(3) .313(7) .401(3) .048(4) Uiso d . 1 . . H
C35 -.0487(4) -.1292(10) .2882(5) .066(3) Uani d . 1 . . C
H35 -.0942 -.1440 .2795 .048(4) Uiso calc R 1 . . H
C43 .2573(5) -.3871(8) .1898(4) .059(2) Uani d . 1 . . C
H43 .296(3) -.416(7) .180(3) .048(4) Uiso d . 1 . . H
C26 .0983(4) .1970(7) .3879(4) .0448(19) Uani d . 1 . . C
H26 .107(3) .227(6) .344(4) .048(4) Uiso d . 1 . . H
C50 .1968(4) -.3995(8) .3880(4) .053(2) Uani d . 1 . . C
H50 .214(3) -.410(7) .347(4) .048(4) Uiso d . 1 . . H
C46 .1850(4) -.2856(8) .4892(4) .047(2) Uani d . 1 . . C
H46 .205(3) -.224(6) .525(4) .048(4) Uiso d . 1 . . H
C20 .2927(5) .3758(9) .4737(6) .084(3) Uani d . 1 . . C
H20 .3037 .4530 .4602 .048(4) Uiso calc R 1 . . H
C21 .2908(5) .3504(12) .5421(6) .095(4) Uani d . 1 . . C
H21 .2992 .4104 .5754 .048(4) Uiso calc R 1 . . H
C42 .1974(5) -.4105(8) .1513(4) .060(3) Uani d . 1 . . C
H42 .204(3) -.469(6) .122(4) .048(4) Uiso d . 1 . . H
C18 .2631(3) .1736(7) .4416(4) .0386(18) Uani d . 1 . . C

loop_
_atom_site_aniso_label
_atom_site_aniso_U_11
_atom_site_aniso_U_22
_atom_site_aniso_U_33
_atom_site_aniso_U_12
_atom_site_aniso_U_13
_atom_site_aniso_U_23
Ru1 .0393(3) .0346(4) .0321(3) .0005(3) .0050(2) .0011(3)
Ru2 .0333(3) .0427(5) .0429(4) .0027(3) .0044(2) -.0032(3)
O2 .066(3) .093(5) .055(3) .016(3) .031(3) .010(3)
O3 .123(6) .042(4) .087(5) .001(4) -.004(4) .022(4)
O4 .145(7) .099(6) .039(4) -.013(5) -.018(4) -.003(4)
O1 .059(4) .077(5) .140(7) -.018(4) .014(4) -.015(5)
N2 .036(3) .034(4) .036(3) .003(3) .004(3) -.002(3)
N1 .057(4) .089(7) .079(6) .026(4) .005(4) -.022(5)
C1 .037(4) .048(6) .074(6) -.005(4) .006(4) -.010(5)
C2 .046(4) .043(5) .051(5) .001(4) .010(4) .006(4)
C3 .042(4) .064(7) .043(5) .002(4) .008(4) .002(4)
C4 .081(6) .044(6) .036(5) -.010(4) .009(4) -.005(4)
C5 .052(5) .066(7) .061(6) .002(5) .007(4) -.008(5)
C6 .088(8) .118(11) .101(9) .063(8) -.010(7) -.027(8)
C7 .119(12) .189(18) .224(19) .060(12) .054(12) -.012(14)
C8 .189(16) .23(2) .131(13) .114(15) -.016(12) .004(13)
C9 .111(10) .157(14) .217(16) .063(10) -.047(10) -.125(13)
C10 .057(5) .033(5) .036(4) .012(4) .000(4) -.004(4)
C11 .046(4) .045(5) .044(5) .014(4) .000(4) .001(4)
C12 .023(3) .065(6) .045(4) .006(3) -.004(3) .001(4)
C13 .041(4) .084(8) .052(5) -.003(4) .002(4) -.004(5)
C14 .060(6) .100(9) .055(6) -.001(6) -.019(5) -.011(6)
C15 .089(7) .094(9) .056(6) .009(7) -.023(6) .010(6)
C16 .062(5) .058(6) .052(5) .008(4) -.011(4) .012(5)
C17 .034(3) .031(4) .031(4) .003(3) .003(3) -.006(3)
C24 .036(3) .032(5) .031(4) .004(3) .002(3) .007(3)
C31 .037(3) .026(4) .024(3) -.003(3) -.005(3) -.001(3)
C38 .036(4) .032(4) .033(4) .004(3) .000(3) -.002(3)
C39 .052(4) .023(4) .034(4) .000(3) .009(3) .001(3)
C45 .052(4) .032(5) .036(4) .003(4) -.009(3) .011(4)
C34 .040(4) .080(8) .060(6) .012(5) -.022(4) -.016(5)
C32 .034(4) .035(5) .033(4) .005(3) -.004(3) -.005(3)
C33 .048(4) .046(5) .048(5) .003(4) -.006(4) -.012(4)
C25 .029(3) .040(5) .028(4) -.001(3) -.003(3) -.006(3)
C28 .042(5) .070(7) .074(6) .010(5) .018(4) -.018(6)
C30 .049(4) .048(5) .049(5) .002(4) .008(4) .003(4)
C47 .088(6) .047(6) .048(5) -.002(5) .012(5) .016(5)
C23 .058(5) .086(8) .044(5) -.019(5) .009(4) -.014(5)
C19 .065(5) .048(6) .058(6) -.002(5) -.021(4) -.005(5)
C44 .056(5) .060(6) .040(5) .011(5) .006(4) -.003(4)
C49 .086(6) .035(6) .062(6) .002(5) -.008(5) .002(4)
C37 .055(5) .041(5) .041(4) -.004(4) .011(4) -.001(4)
C41 .066(5) .053(6) .031(4) -.010(4) -.003(4) -.011(4)
C36 .050(5) .070(7) .060(6) -.025(5) .015(4) -.018(5)
C40 .058(5) .046(6) .045(5) .006(4) .003(4) -.006(4)
C29 .066(5) .078(7) .048(5) -.002(5) .027(4) -.001(5)
C48 .073(6) .068(8) .068(6) -.020(5) .019(5) .017(6)
C22 .073(6) .126(11) .051(6) -.019(7) .011(5) -.042(7)
C27 .053(5) .034(5) .071(6) .009(4) .004(5) -.004(5)
C35 .033(4) .090(8) .073(6) -.018(5) -.001(4) -.027(6)
C43 .078(6) .058(6) .042(5) .020(5) .020(5) -.008(5)
C26 .045(4) .044(5) .045(5) .001(4) .003(4) -.005(4)
C50 .072(6) .038(5) .047(5) .000(4) .004(4) .008(4)
C46 .068(5) .041(5) .031(4) -.002(4) -.001(4) .004(4)
C20 .093(7) .041(6) .106(9) .009(5) -.043(7) -.022(6)
C21 .084(7) .097(10) .097(9) .019(7) -.026(7) -.065(8)
C42 .102(7) .045(6) .036(5) .006(5) .012(5) -.014(4)
C18 .027(3) .043(5) .044(5) .004(3) -.002(3) -.011(4)

loop_
_atom_type_symbol
_atom_type_description
_atom_type_scat_dispersion_real
_atom_type_scat_dispersion_imag
_atom_type_scat_source
C C .0033 .0016 'International Tables Vol C Tables 4.2.6.8 and 6.1.1.4'
H H .0000 .0000 'International Tables Vol C Tables 4.2.6.8 and 6.1.1.4'
Ru Ru -1.2594 .8363 'International Tables Vol C Tables 4.2.6.8 and 6.1.1.4'
N N .0061 .0033 'International Tables Vol C Tables 4.2.6.8 and 6.1.1.4'
O O .0106 .0060 'International Tables Vol C Tables 4.2.6.8 and 6.1.1.4'

loop_
_geom_angle_atom_site_label_1
_geom_angle_atom_site_label_2
_geom_angle_atom_site_label_3
_geom_angle
C3 Ru1 C4 86.1(3)
C3 Ru1 C2 98.0(3)
C4 Ru1 C2 96.6(3)
C3 Ru1 C31 137.5(3)
C4 Ru1 C31 98.6(3)
C2 Ru1 C31 123.0(3)
C3 Ru1 C17 97.6(3)
C4 Ru1 C17 164.5(3)
C2 Ru1 C17 97.8(3)
C31 Ru1 C17 68.6(2)
C3 Ru1 C24 109.8(3)
C4 Ru1 C24 128.3(3)
C2 Ru1 C24 127.3(3)
C31 Ru1 C24 37.4(2)
C17 Ru1 C24 36.5(2)
C3 Ru1 C38 174.0(3)
C4 Ru1 C38 96.1(3)
C2 Ru1 C38 87.4(3)
C31 Ru1 C38 36.6(2)
C17 Ru1 C38 78.9(2)
C24 Ru1 C38 64.5(2)
C3 Ru1 Ru2 110.8(2)
C4 Ru1 Ru2 143.4(3)
C2 Ru1 Ru2 50.3(2)
C31 Ru1 Ru2 90.23(16)
C17 Ru1 Ru2 48.64(17)
C24 Ru1 Ru2 77.72(17)
C38 Ru1 Ru2 70.58(15)
C1 Ru2 C5 91.9(3)
C1 Ru2 N2 171.1(3)
C5 Ru2 N2 94.5(3)
C1 Ru2 C12 96.6(4)
C5 Ru2 C12 80.4(3)
N2 Ru2 C12 78.5(3)
C1 Ru2 C17 94.7(3)
C5 Ru2 C17 170.6(3)
N2 Ru2 C17 78.2(2)
C12 Ru2 C17 92.1(3)
C1 Ru2 C2 93.4(3)
C5 Ru2 C2 85.8(3)
N2 Ru2 C2 93.2(3)
C12 Ru2 C2 163.2(3)
C17 Ru2 C2 100.5(3)
C1 Ru2 Ru1 105.6(3)
C5 Ru2 Ru1 130.4(2)
N2 Ru2 Ru1 74.68(16)
C12 Ru2 Ru1 139.96(19)
C17 Ru2 Ru1 53.77(17)
C2 Ru2 Ru1 48.0(2)
C10 N2 C38 124.6(6)
C10 N2 Ru2 117.9(5)
C38 N2 Ru2 113.1(4)
C5 N1 C6 170.9(11)
O1 C1 Ru2 178.6(8)
O2 C2 Ru1 138.6(6)
O2 C2 Ru2 139.5(6)
Ru1 C2 Ru2 81.7(3)
O3 C3 Ru1 178.4(7)
O4 C4 Ru1 174.0(8)
N1 C5 Ru2 174.8(9)
N1 C6 C9 109.2(9)
N1 C6 C8 108.0(10)
C9 C6 C8 115.1(14)
N1 C6 C7 105.2(11)
C9 C6 C7 110.3(12)
C8 C6 C7 108.5(12)
C6 C7 H7A 109.5
C6 C7 H7B 109.5
H7A C7 H7B 109.5
C6 C7 H7C 109.5
H7A C7 H7C 109.5
H7B C7 H7C 109.5
C6 C8 H8A 109.5
C6 C8 H8B 109.5
H8A C8 H8B 109.5
C6 C8 H8C 109.5
H8A C8 H8C 109.5
H8B C8 H8C 109.5
C6 C9 H9A 109.5
C6 C9 H9B 109.5
H9A C9 H9B 109.5
C6 C9 H9C 109.5
H9A C9 H9C 109.5
H9B C9 H9C 109.5
N2 C10 C11 115.1(7)
N2 C10 C45 123.6(6)
C11 C10 C45 120.6(6)
C12 C11 C16 121.9(7)
C12 C11 C10 114.8(7)
C16 C11 C10 123.2(8)
C11 C12 C13 117.0(7)
C11 C12 Ru2 113.1(5)
C13 C12 Ru2 129.9(7)
C14 C13 C12 120.8(9)
C14 C13 H13 124(5)
C12 C13 H13 114(5)
C15 C14 C13 120.5(9)
C15 C14 H14 124(4)
C13 C14 H14 114(4)
C14 C15 C16 121.2(9)
C14 C15 H15 119.4
C16 C15 H15 119.4
C15 C16 C11 118.4(9)
C15 C16 H16 120.8
C11 C16 H16 120.8
C24 C17 C18 115.7(5)
C24 C17 Ru2 127.6(5)
C18 C17 Ru2 115.8(4)
C24 C17 Ru1 73.8(4)
C18 C17 Ru1 134.4(5)
Ru2 C17 Ru1 77.6(2)
C17 C24 C31 121.9(6)
C17 C24 C25 121.0(6)
C31 C24 C25 116.8(5)
C17 C24 Ru1 69.8(4)
C31 C24 Ru1 67.7(3)
C25 C24 Ru1 132.5(5)
C38 C31 C24 118.1(5)
C38 C31 C32 122.8(6)
C24 C31 C32 118.6(6)
C38 C31 Ru1 75.6(4)
C24 C31 Ru1 74.9(4)
C32 C31 Ru1 126.7(4)
C31 C38 N2 113.2(5)
C31 C38 C39 128.3(6)
N2 C38 C39 116.1(6)
C31 C38 Ru1 67.8(4)
N2 C38 Ru1 100.5(4)
C39 C38 Ru1 115.8(4)
C40 C39 C44 116.9(7)
C40 C39 C38 126.6(6)
C44 C39 C38 116.4(6)
C50 C45 C46 119.1(8)
C50 C45 C10 122.8(7)
C46 C45 C10 118.0(7)
C35 C34 C33 121.0(8)
C35 C34 H34 125(4)
C33 C34 H34 113(4)
C37 C32 C33 118.6(6)
C37 C32 C31 118.6(6)
C33 C32 C31 122.7(7)
C32 C33 C34 120.4(8)
C32 C33 H33 119.8
C34 C33 H33 119.8
C26 C25 C30 118.5(7)
C26 C25 C24 122.5(6)
C30 C25 C24 119.0(6)
C27 C28 C29 121.6(8)
C27 C28 H28 124(4)
C29 C28 H28 114(4)
C29 C30 C25 120.8(8)
C29 C30 H30 119.6
C25 C30 H30 119.6
C48 C47 C46 119.0(8)
C48 C47 H47 116(4)
C46 C47 H47 125(4)
C22 C23 C18 122.0(10)
C22 C23 H23 119.0
C18 C23 H23 119.0
C18 C19 C20 122.0(9)
C18 C19 H19 119.0
C20 C19 H19 119.0
C43 C44 C39 120.3(8)
C43 C44 H44 114(7)
C39 C44 H44 125(7)
C48 C49 C50 120.3(9)
C48 C49 H49 129(5)
C50 C49 H49 110(5)
C32 C37 C36 119.6(8)
C32 C37 H37 120.2
C36 C37 H37 120.2
C42 C41 C40 118.7(8)
C42 C41 H41 120.7
C40 C41 H41 120.7
C35 C36 C37 120.6(8)
C35 C36 H36 119.7
C37 C36 H36 119.7
C39 C40 C41 123.6(8)
C39 C40 H40 120(6)
C41 C40 H40 116(6)
C30 C29 C28 119.3(8)
C30 C29 H29 120.3
C28 C29 H29 120.3
C49 C48 C47 120.8(9)
C49 C48 H48 128(4)
C47 C48 H48 111(4)
C21 C22 C23 119.9(10)
C21 C22 H22 120.1
C23 C22 H22 120.1
C28 C27 C26 119.3(8)
C28 C27 H27 118(4)
C26 C27 H27 123(4)
C34 C35 C36 119.8(7)
C34 C35 H35 120.1
C36 C35 H35 120.1
C42 C43 C44 118.9(8)
C42 C43 H43 124(5)
C44 C43 H43 116(5)
C25 C26 C27 120.4(8)
C25 C26 H26 121(4)
C27 C26 H26 118(4)
C45 C50 C49 120.2(8)
C45 C50 H50 120(5)
C49 C50 H50 119(5)
C47 C46 C45 120.6(8)
C47 C46 H46 120(4)
C45 C46 H46 119(4)
C21 C20 C19 120.2(11)
C21 C20 H20 119.9
C19 C20 H20 119.9
C22 C21 C20 119.5(10)
C22 C21 H21 120.2
C20 C21 H21 120.2
C41 C42 C43 121.5(8)
C41 C42 H42 131(5)
C43 C42 H42 107(5)
C19 C18 C23 116.3(8)
C19 C18 C17 125.4(7)
C23 C18 C17 118.2(7)

loop_
_geom_bond_atom_site_label_1
_geom_bond_atom_site_label_2
_geom_bond_site_symmetry_2
_geom_bond_distance
_geom_bond_publ_flag
Ru1 C3 . 1.870(10) yes
Ru1 C4 . 1.890(8) yes
Ru1 C2 . 2.054(7) yes
Ru1 C31 . 2.215(7) yes
Ru1 C17 . 2.260(6) yes
Ru1 C24 . 2.313(7) yes
Ru1 C38 . 2.317(7) yes
Ru1 Ru2 . 2.736(3) yes
Ru2 C1 . 1.869(9) yes
Ru2 C5 . 2.015(9) no
Ru2 N2 . 2.046(6) yes
Ru2 C12 . 2.077(7) yes
Ru2 C17 . 2.103(6) yes
Ru2 C2 . 2.129(8) yes
O2 C2 . 1.171(8) yes
O3 C3 . 1.150(9) yes
O4 C4 . 1.140(9) yes
O1 C1 . 1.130(9) yes
N2 C10 . 1.297(8) yes
N2 C38 . 1.456(8) yes
N1 C5 . 1.125(10) yes
N1 C6 . 1.466(11) yes
C6 C9 . 1.467(15) ?
C6 C8 . 1.473(17) ?
C6 C7 . 1.559(18) ?
C7 H7A . .9600 ?
C7 H7B . .9600 ?
C7 H7C . .9600 ?
C8 H8A . .9600 ?
C8 H8B . .9600 ?
C8 H8C . .9600 ?
C9 H9A . .9600 ?
C9 H9B . .9600 ?
C9 H9C . .9600 ?
C10 C11 . 1.464(10) ?
C10 C45 . 1.501(10) ?
C11 C12 . 1.396(10) ?
C11 C16 . 1.400(10) ?
C12 C13 . 1.402(10) ?
C13 C14 . 1.389(13) ?
C13 H13 . .93(7) ?
C14 C15 . 1.352(14) ?
C14 H14 . 1.01(7) ?
C15 C16 . 1.383(11) ?
C15 H15 . .9300 ?
C16 H16 . .9300 ?
C17 C24 . 1.431(8) yes
C17 C18 . 1.500(9) ?
C24 C31 . 1.454(9) yes
C24 C25 . 1.488(9) ?
C31 C38 . 1.426(9) yes
C31 C32 . 1.498(8) ?
C38 C39 . 1.492(9) ?
C39 C40 . 1.353(10) ?
C39 C44 . 1.422(10) ?
C45 C50 . 1.359(11) ?
C45 C46 . 1.387(10) ?
C34 C35 . 1.334(12) ?
C34 C33 . 1.391(10) ?
C34 H34 . .99(7) ?
C32 C37 . 1.382(9) ?
C32 C33 . 1.386(10) ?
C33 H33 . .9300 ?
C25 C26 . 1.377(10) ?
C25 C30 . 1.389(9) ?
C28 C27 . 1.335(12) ?
C28 C29 . 1.379(12) ?
C28 H28 . .95(7) ?
C30 C29 . 1.372(10) ?
C30 H30 . .9300 ?
C47 C48 . 1.369(12) ?
C47 C46 . 1.370(11) ?
C47 H47 . 1.09(6) ?
C23 C22 . 1.377(12) ?
C23 C18 . 1.377(10) ?
C23 H23 . .9300 ?
C19 C18 . 1.361(10) ?
C19 C20 . 1.370(12) ?
C19 H19 . .9300 ?
C44 C43 . 1.392(12) ?
C44 H44 . .74(7) ?
C49 C48 . 1.353(13) ?
C49 C50 . 1.375(12) ?
C49 H49 . .90(7) ?
C37 C36 . 1.395(10) ?
C37 H37 . .9300 ?
C41 C42 . 1.365(11) ?
C41 C40 . 1.369(11) ?
C41 H41 . .9300 ?
C36 C35 . 1.377(12) ?
C36 H36 . .9300 ?
C40 H40 . .77(7) ?
C29 H29 . .9300 ?
C48 H48 . .96(7) ?
C22 C21 . 1.343(15) ?
C22 H22 . .9300 ?
C27 C26 . 1.407(10) ?
C27 H27 . .92(7) ?
C35 H35 . .9300 ?
C43 C42 . 1.372(12) ?
C43 H43 . .90(7) ?
C26 H26 . .95(7) ?
C50 H50 . .91(7) ?
C46 H46 . 1.02(7) ?
C20 C21 . 1.360(14) ?
C20 H20 . .9300 ?
C21 H21 . .9300 ?
C42 H42 . .89(7) ?

loop_
_geom_torsion_atom_site_label_1
_geom_torsion_atom_site_label_2
_geom_torsion_atom_site_label_3
_geom_torsion_atom_site_label_4
_geom_torsion
C3 Ru1 Ru2 C1 -2.8(4)
C4 Ru1 Ru2 C1 110.1(5)
C2 Ru1 Ru2 C1 80.3(4)
C31 Ru1 Ru2 C1 -145.0(3)
C17 Ru1 Ru2 C1 -84.4(3)
C24 Ru1 Ru2 C1 -109.5(3)
C38 Ru1 Ru2 C1 -176.5(3)
C3 Ru1 Ru2 C5 -109.2(4)
C4 Ru1 Ru2 C5 3.7(5)
C2 Ru1 Ru2 C5 -26.2(4)
C31 Ru1 Ru2 C5 108.5(4)
C17 Ru1 Ru2 C5 169.2(4)
C24 Ru1 Ru2 C5 144.0(4)
C38 Ru1 Ru2 C5 77.0(4)
C3 Ru1 Ru2 N2 168.0(3)
C4 Ru1 Ru2 N2 -79.1(4)
C2 Ru1 Ru2 N2 -108.9(3)
C31 Ru1 Ru2 N2 25.8(2)
C17 Ru1 Ru2 N2 86.4(3)
C24 Ru1 Ru2 N2 61.3(2)
C38 Ru1 Ru2 N2 -5.7(2)
C3 Ru1 Ru2 C12 118.4(4)
C4 Ru1 Ru2 C12 -128.7(6)
C2 Ru1 Ru2 C12 -158.5(5)
C31 Ru1 Ru2 C12 -23.9(4)
C17 Ru1 Ru2 C12 36.8(4)
C24 Ru1 Ru2 C12 11.7(4)
C38 Ru1 Ru2 C12 -55.3(4)
C3 Ru1 Ru2 C17 81.6(3)
C4 Ru1 Ru2 C17 -165.5(5)
C2 Ru1 Ru2 C17 164.6(4)
C31 Ru1 Ru2 C17 -60.7(3)
C24 Ru1 Ru2 C17 -25.2(3)
C38 Ru1 Ru2 C17 -92.1(3)
C3 Ru1 Ru2 C2 -83.0(4)
C4 Ru1 Ru2 C2 29.9(5)
C31 Ru1 Ru2 C2 134.7(3)
C17 Ru1 Ru2 C2 -164.6(4)
C24 Ru1 Ru2 C2 170.2(3)
C38 Ru1 Ru2 C2 103.2(3)
C5 Ru2 N2 C10 81.1(5)
C12 Ru2 N2 C10 1.8(5)
C17 Ru2 N2 C10 -92.9(5)
C2 Ru2 N2 C10 167.1(5)
Ru1 Ru2 N2 C10 -148.2(5)
C5 Ru2 N2 C38 -121.4(5)
C12 Ru2 N2 C38 159.3(5)
C17 Ru2 N2 C38 64.7(4)
C2 Ru2 N2 C38 -35.4(5)
Ru1 Ru2 N2 C38 9.3(4)
C3 Ru1 C2 O2 -75.0(11)
C4 Ru1 C2 O2 11.9(11)
C31 Ru1 C2 O2 116.6(10)
C17 Ru1 C2 O2 -173.9(10)
C24 Ru1 C2 O2 162.5(9)
C38 Ru1 C2 O2 107.8(10)
Ru2 Ru1 C2 O2 174.5(12)
C3 Ru1 C2 Ru2 110.5(3)
C4 Ru1 C2 Ru2 -162.6(3)
C31 Ru1 C2 Ru2 -57.9(3)
C17 Ru1 C2 Ru2 11.6(3)
C24 Ru1 C2 Ru2 -12.1(4)
C38 Ru1 C2 Ru2 -66.8(2)
C1 Ru2 C2 O2 77.6(10)
C5 Ru2 C2 O2 -14.2(10)
N2 Ru2 C2 O2 -108.4(10)
C12 Ru2 C2 O2 -48.9(16)
C17 Ru2 C2 O2 173.0(10)
Ru1 Ru2 C2 O2 -174.5(12)
C1 Ru2 C2 Ru1 -108.0(3)
C5 Ru2 C2 Ru1 160.3(3)
N2 Ru2 C2 Ru1 66.0(2)
C12 Ru2 C2 Ru1 125.5(8)
C17 Ru2 C2 Ru1 -12.6(3)
C38 N2 C10 C11 -160.9(6)
Ru2 N2 C10 C11 -6.1(8)
C38 N2 C10 C45 9.7(11)
Ru2 N2 C10 C45 164.5(5)
N2 C10 C11 C12 8.7(9)
C45 C10 C11 C12 -162.2(7)
N2 C10 C11 C16 -172.1(7)
C45 C10 C11 C16 17.0(11)
C16 C11 C12 C13 -4.1(11)
C10 C11 C12 C13 175.1(6)
C16 C11 C12 Ru2 173.8(6)
C10 C11 C12 Ru2 -7.0(8)
C1 Ru2 C12 C11 175.6(5)
C5 Ru2 C12 C11 -93.6(6)
N2 Ru2 C12 C11 3.1(5)
C17 Ru2 C12 C11 80.6(5)
C2 Ru2 C12 C11 -58.3(11)
Ru1 Ru2 C12 C11 51.6(7)
C1 Ru2 C12 C13 -6.9(8)
C5 Ru2 C12 C13 84.0(7)
N2 Ru2 C12 C13 -179.4(7)
C17 Ru2 C12 C13 -101.9(7)
C2 Ru2 C12 C13 119.2(11)
Ru1 Ru2 C12 C13 -130.8(6)
C11 C12 C13 C14 3.7(12)
Ru2 C12 C13 C14 -173.7(7)
C12 C13 C14 C15 -1.5(14)
C13 C14 C15 C16 -.6(16)
C14 C15 C16 C11 .2(14)
C12 C11 C16 C15 2.2(12)
C10 C11 C16 C15 -176.9(8)
C1 Ru2 C17 C24 163.8(6)
N2 Ru2 C17 C24 -21.6(6)
C12 Ru2 C17 C24 -99.4(6)
C2 Ru2 C17 C24 69.5(6)
Ru1 Ru2 C17 C24 57.9(5)
C1 Ru2 C17 C18 -27.7(6)
N2 Ru2 C17 C18 146.9(5)
C12 Ru2 C17 C18 69.1(5)
C2 Ru2 C17 C18 -122.0(5)
Ru1 Ru2 C17 C18 -133.5(6)
C1 Ru2 C17 Ru1 105.9(3)
N2 Ru2 C17 Ru1 -79.5(2)
C12 Ru2 C17 Ru1 -157.3(3)
C2 Ru2 C17 Ru1 11.5(3)
C3 Ru1 C17 C24 113.2(4)
C4 Ru1 C17 C24 10.4(13)
C2 Ru1 C17 C24 -147.5(4)
C31 Ru1 C17 C24 -25.1(4)
C38 Ru1 C17 C24 -61.8(4)
Ru2 Ru1 C17 C24 -135.6(5)
C3 Ru1 C17 C18 3.0(6)
C4 Ru1 C17 C18 -99.9(12)
C2 Ru1 C17 C18 102.2(6)
C31 Ru1 C17 C18 -135.4(6)
C24 Ru1 C17 C18 -110.3(7)
C38 Ru1 C17 C18 -172.1(6)
Ru2 Ru1 C17 C18 114.1(6)
C3 Ru1 C17 Ru2 -111.1(3)
C4 Ru1 C17 Ru2 146.0(11)
C2 Ru1 C17 Ru2 -11.9(3)
C31 Ru1 C17 Ru2 110.5(3)
C24 Ru1 C17 Ru2 135.6(5)
C38 Ru1 C17 Ru2 73.9(2)
C18 C17 C24 C31 177.0(6)
Ru2 C17 C24 C31 -14.4(9)
Ru1 C17 C24 C31 45.1(6)
C18 C17 C24 C25 3.7(9)
Ru2 C17 C24 C25 172.3(5)
Ru1 C17 C24 C25 -128.2(6)
C18 C17 C24 Ru1 131.9(6)
Ru2 C17 C24 Ru1 -59.5(4)
C3 Ru1 C24 C17 -75.5(4)
C4 Ru1 C24 C17 -176.5(4)
C2 Ru1 C24 C17 42.0(5)
C31 Ru1 C24 C17 139.4(6)
C38 Ru1 C24 C17 106.6(4)
Ru2 Ru1 C24 C17 32.5(3)
C3 Ru1 C24 C31 145.1(4)
C4 Ru1 C24 C31 44.1(5)
C2 Ru1 C24 C31 -97.5(4)
C17 Ru1 C24 C31 -139.4(6)
C38 Ru1 C24 C31 -32.8(3)
Ru2 Ru1 C24 C31 -107.0(3)
C3 Ru1 C24 C25 38.6(7)
C4 Ru1 C24 C25 -62.5(7)
C2 Ru1 C24 C25 156.0(6)
C31 Ru1 C24 C25 -106.5(7)
C17 Ru1 C24 C25 114.0(8)
C38 Ru1 C24 C25 -139.3(7)
Ru2 Ru1 C24 C25 146.5(6)
C17 C24 C31 C38 18.3(9)
C25 C24 C31 C38 -168.2(6)
Ru1 C24 C31 C38 64.2(5)
C17 C24 C31 C32 -169.8(6)
C25 C24 C31 C32 3.7(9)
Ru1 C24 C31 C32 -123.9(6)
C17 C24 C31 Ru1 -45.9(6)
C25 C24 C31 Ru1 127.6(5)
C3 Ru1 C31 C38 -177.8(4)
C4 Ru1 C31 C38 88.6(4)
C2 Ru1 C31 C38 -15.0(5)
C17 Ru1 C31 C38 -100.4(4)
C24 Ru1 C31 C38 -124.9(5)
Ru2 Ru1 C31 C38 -55.7(3)
C3 Ru1 C31 C24 -52.9(5)
C4 Ru1 C31 C24 -146.5(4)
C2 Ru1 C31 C24 109.9(4)
C17 Ru1 C31 C24 24.5(3)
C38 Ru1 C31 C24 124.9(5)
Ru2 Ru1 C31 C24 69.2(3)
C3 Ru1 C31 C32 61.8(7)
C4 Ru1 C31 C32 -31.8(6)
C2 Ru1 C31 C32 -135.4(6)
C17 Ru1 C31 C32 139.2(6)
C24 Ru1 C31 C32 114.7(7)
C38 Ru1 C31 C32 -120.4(7)
Ru2 Ru1 C31 C32 -176.1(5)
C24 C31 C38 N2 28.4(8)
C32 C31 C38 N2 -143.2(6)
Ru1 C31 C38 N2 92.2(5)
C24 C31 C38 C39 -170.0(6)
C32 C31 C38 C39 18.5(11)
Ru1 C31 C38 C39 -106.1(7)
C24 C31 C38 Ru1 -63.9(5)
C32 C31 C38 Ru1 124.6(6)
C10 N2 C38 C31 74.8(9)
Ru2 N2 C38 C31 -81.0(6)
C10 N2 C38 C39 -89.3(8)
Ru2 N2 C38 C39 114.9(5)
C10 N2 C38 Ru1 145.0(6)
Ru2 N2 C38 Ru1 -10.8(4)
C4 Ru1 C38 C31 -96.2(4)
C2 Ru1 C38 C31 167.4(4)
C17 Ru1 C38 C31 69.0(4)
C24 Ru1 C38 C31 33.5(3)
Ru2 Ru1 C38 C31 118.8(4)
C4 Ru1 C38 N2 152.8(4)
C2 Ru1 C38 N2 56.5(4)
C31 Ru1 C38 N2 -111.0(5)
C17 Ru1 C38 N2 -42.0(4)
C24 Ru1 C38 N2 -77.4(4)
Ru2 Ru1 C38 N2 7.9(3)
C4 Ru1 C38 C39 26.9(5)
C2 Ru1 C38 C39 -69.5(5)
C31 Ru1 C38 C39 123.1(6)
C17 Ru1 C38 C39 -167.9(5)
C24 Ru1 C38 C39 156.6(5)
Ru2 Ru1 C38 C39 -118.1(5)
C31 C38 C39 C40 .4(12)
N2 C38 C39 C40 161.6(7)
Ru1 C38 C39 C40 -80.8(8)
C31 C38 C39 C44 -178.5(7)
N2 C38 C39 C44 -17.3(9)
Ru1 C38 C39 C44 100.3(7)
N2 C10 C45 C50 61.5(10)
C11 C10 C45 C50 -128.4(8)
N2 C10 C45 C46 -121.5(8)
C11 C10 C45 C46 48.6(9)
C38 C31 C32 C37 66.0(9)
C24 C31 C32 C37 -105.5(7)
Ru1 C31 C32 C37 162.3(5)
C38 C31 C32 C33 -116.6(8)
C24 C31 C32 C33 72.0(9)
Ru1 C31 C32 C33 -20.2(9)
C37 C32 C33 C34 -.9(10)
C31 C32 C33 C34 -178.4(7)
C35 C34 C33 C32 1.1(12)
C17 C24 C25 C26 81.6(8)
C31 C24 C25 C26 -92.0(8)
Ru1 C24 C25 C26 -8.6(10)
C17 C24 C25 C30 -98.2(8)
C31 C24 C25 C30 88.2(8)
Ru1 C24 C25 C30 171.6(5)
C26 C25 C30 C29 -.5(11)
C24 C25 C30 C29 179.3(7)
C40 C39 C44 C43 -2.6(12)
C38 C39 C44 C43 176.4(7)
C33 C32 C37 C36 .1(10)
C31 C32 C37 C36 177.7(6)
C32 C37 C36 C35 .6(12)
C44 C39 C40 C41 3.4(12)
C38 C39 C40 C41 -175.5(7)
C42 C41 C40 C39 -1.4(13)
C25 C30 C29 C28 1.0(12)
C27 C28 C29 C30 1.1(14)
C50 C49 C48 C47 -.1(14)
C46 C47 C48 C49 .0(14)
C18 C23 C22 C21 -.3(14)
C29 C28 C27 C26 -3.6(14)
C33 C34 C35 C36 -.4(13)
C37 C36 C35 C34 -.4(13)
C39 C44 C43 C42 .0(13)
C30 C25 C26 C27 -2.1(11)
C24 C25 C26 C27 178.1(7)
C28 C27 C26 C25 4.1(12)
C46 C45 C50 C49 1.4(12)
C10 C45 C50 C49 178.4(7)
C48 C49 C50 C45 -.6(13)
C48 C47 C46 C45 .8(13)
C50 C45 C46 C47 -1.5(11)
C10 C45 C46 C47 -178.7(7)
C18 C19 C20 C21 -.7(14)
C23 C22 C21 C20 -1.2(16)
C19 C20 C21 C22 1.8(16)
C40 C41 C42 C43 -1.5(13)
C44 C43 C42 C41 2.1(14)
C20 C19 C18 C23 -.8(12)
C20 C19 C18 C17 -177.8(7)
C22 C23 C18 C19 1.3(12)
C22 C23 C18 C17 178.5(7)
C24 C17 C18 C19 -109.8(8)
Ru2 C17 C18 C19 80.3(8)
Ru1 C17 C18 C19 -17.7(10)
C24 C17 C18 C23 73.3(8)
Ru2 C17 C18 C23 -96.7(7)
Ru1 C17 C18 C23 165.4(5)
